data_7159908
loop_
_publ_author_name
'Beck, Pedro S.'
'Leit&#xe3;o, Arthur G'
'Santana, Yasmin B.'
'Correa, Jos&#xe9; R'
'Rodrigues, Carime V. S.'
'Machado, Daniel F. S.'
'Matos, Guilherme D. R.'
'Ramos, Luciana M.'
'Gatto, Claudia C.'
'Oliveira, Sarah C. C.'
'Andrade, Carlos K. Z.'
'Neto, Brenno A. D.'

_publ_section_title
;
 Revisiting Biginelli-like reactions: solvent effects, mechanisms,
 biological applications and correction of several literature reports.
;
_journal_issue 18
_journal_name_full 'Organic &amp; biomolecular chemistry'
_journal_page_first 3630
_journal_page_last 3651
_journal_paper_doi 10.1039/d4ob00272e
_journal_volume 22
_journal_year 2024
_chemical_formula_sum 'C25 H16 O6'
_chemical_formula_weight 412.38
_space_group_crystal_system orthorhombic
_space_group_IT_number 19
_space_group_name_Hall 'P 2ac 2ab'
_space_group_name_H-M_alt 'P 21 21 21'
_atom_sites_solution_hydrogens geom
_audit_creation_method SHELXL-2018/3
_audit_update_record
;
2024-01-02 deposited with the CCDC.	2024-04-18 downloaded from the CCDC.
;
_cell_angle_alpha 90
_cell_angle_beta 90
_cell_angle_gamma 90
_cell_formula_units_Z 4
_cell_length_a 7.965(3)
_cell_length_b 12.839(4)
_cell_length_c 18.595(6)
_cell_measurement_reflns_used 2646
_cell_measurement_temperature 273.(2)
_cell_measurement_theta_max 19.2426
_cell_measurement_theta_min 2.1905
_cell_volume 1901.6(11)
_computing_cell_refinement 'SAINT V8.38A (Bruker AXS Inc., 2017)'
_computing_data_collection 'Bruker Instrument Service v2018.1.0.3'
_computing_data_reduction 'SAINT V8.38A (Bruker AXS Inc., 2017)'
_computing_molecular_graphics 'Bruker SHELXTL'
_computing_publication_material 'Bruker SHELXTL'
_computing_structure_refinement 'SHELXL-2018/3 (Sheldrick, 2018)'
_computing_structure_solution 'SHELXT 2018/2 (Sheldrick, 2018)'
_diffrn_ambient_temperature 273(2)
_diffrn_measured_fraction_theta_full 1.000
_diffrn_measured_fraction_theta_max 1.000
_diffrn_measurement_device_type 'Bruker APEX-II CCD'
_diffrn_measurement_method '\f and \w scans'
_diffrn_radiation_type MoK\a
_diffrn_radiation_wavelength 0.71073
_diffrn_reflns_av_R_equivalents 0.1935
_diffrn_reflns_av_unetI/netI 0.0939
_diffrn_reflns_Laue_measured_fraction_full 1.000
_diffrn_reflns_Laue_measured_fraction_max 1.000
_diffrn_reflns_limit_h_max 9
_diffrn_reflns_limit_h_min -9
_diffrn_reflns_limit_k_max 15
_diffrn_reflns_limit_k_min -15
_diffrn_reflns_limit_l_max 22
_diffrn_reflns_limit_l_min -22
_diffrn_reflns_number 30028
_diffrn_reflns_point_group_measured_fraction_full 1.000
_diffrn_reflns_point_group_measured_fraction_max 1.000
_diffrn_reflns_theta_full 24.990
_diffrn_reflns_theta_max 24.990
_diffrn_reflns_theta_min 1.928
_exptl_absorpt_coefficient_mu 0.104
_exptl_absorpt_correction_T_max 0.99
_exptl_absorpt_correction_T_min 0.89
_exptl_absorpt_correction_type multi-scan
_exptl_absorpt_process_details
;
SADABS-2016/2 - Bruker AXS area detector scaling and absorption correction
;
_exptl_crystal_colour colourless
_exptl_crystal_density_diffrn 1.440
_exptl_crystal_description prism
_exptl_crystal_F_000 856
_exptl_crystal_size_max 0.468
_exptl_crystal_size_mid 0.390
_exptl_crystal_size_min 0.125
_refine_diff_density_max 0.180
_refine_diff_density_min -0.191
_refine_diff_density_rms 0.054
_refine_ls_abs_structure_details
;
 Refined as a perfect inversion twin.
;
_refine_ls_abs_structure_Flack 0.5
_refine_ls_extinction_coef 0.0136(19)
_refine_ls_extinction_expression Fc^*^=kFc[1+0.001xFc^2^\l^3^/sin(2\q)]^-1/4^
_refine_ls_extinction_method 'SHELXL-2018/3 (Sheldrick 2018)'
_refine_ls_goodness_of_fit_ref 0.884
_refine_ls_hydrogen_treatment constr
_refine_ls_matrix_type full
_refine_ls_number_parameters 283
_refine_ls_number_reflns 3349
_refine_ls_number_restraints 0
_refine_ls_restrained_S_all 0.884
_refine_ls_R_factor_all 0.0865
_refine_ls_R_factor_gt 0.0441
_refine_ls_shift/su_max 0.000
_refine_ls_shift/su_mean 0.000
_refine_ls_structure_factor_coef Fsqd
_refine_ls_weighting_details 'w=1/[\s^2^(Fo^2^)+(0.0315P)^2^] where P=(Fo^2^+2Fc^2^)/3'
_refine_ls_weighting_scheme calc
_refine_ls_wR_factor_gt 0.0894
_refine_ls_wR_factor_ref 0.1036
_reflns_Friedel_coverage 0.733
_reflns_Friedel_fraction_full 1.000
_reflns_Friedel_fraction_max 1.000
_reflns_number_gt 2018
_reflns_number_total 3349
_reflns_threshold_expression 'I > 2\s(I)'
_cod_data_source_file d4ob00272e2.cif
_cod_data_source_block shelx
_cod_depositor_comments
;
The following automatic conversions were performed:

data item '_exptl_absorpt_correction_type' value 'Multi-Scan' was
changed to 'multi-scan' in accordance with the
/home/data/users/saulius/crontab/automatic-downloads/rss-feeds/RSC/lib/dictionaries/cif_core.dic
dictionary named 'cif_core.dic' version 2.4.2 last updated on
2011-04-26.

Automatic conversion script
Id: cif_fix_values 8170 2020-07-09 18:12:32Z antanas 

 Adding full bibliography for 7159908.cif.
;
_cod_original_cell_volume 1901.6(10)
_cod_database_code 7159908
_shelx_space_group_comment
;
The symmetry employed for this shelxl refinement is uniquely defined
by the following loop, which should always be used as a source of
symmetry information in preference to the above space-group names.
They are only intended as comments.
;
_shelx_estimated_absorpt_t_min 0.953
_shelx_estimated_absorpt_t_max 0.987

loop_
_space_group_symop_operation_xyz
'x, y, z'
'x+1/2, -y+1/2, -z'
'-x, y+1/2, -z+1/2'
'-x+1/2, -y, z+1/2'

loop_
_atom_site_label
_atom_site_type_symbol
_atom_site_fract_x
_atom_site_fract_y
_atom_site_fract_z
_atom_site_U_iso_or_equiv
_atom_site_adp_type
_atom_site_occupancy
_atom_site_site_symmetry_order
_atom_site_calc_flag
_atom_site_refinement_flags_posn
_atom_site_refinement_flags_adp
_atom_site_refinement_flags_occupancy
_atom_site_disorder_assembly
_atom_site_disorder_group
O1 O 0.1627(4) 0.5626(2) 0.68056(14) 0.0472(8) Uani 1 1 d . . . . .
O2 O 0.2441(4) 0.35759(19) 0.48203(15) 0.0484(8) Uani 1 1 d . . . . .
H2 H 0.272462 0.383345 0.520521 0.073 Uiso 1 1 calc R U . . .
O3 O 0.0911(4) 0.5793(2) 0.33751(15) 0.0518(9) Uani 1 1 d . . . . .
O4 O 0.2116(4) 0.7044(2) 0.39926(15) 0.0549(9) Uani 1 1 d . . . . .
O5 O 0.2698(5) 0.7878(2) 0.53147(15) 0.0619(10) Uani 1 1 d . . . . .
H5 H 0.265460 0.764422 0.490466 0.093 Uiso 1 1 calc R U . . .
O6 O 0.2591(4) 0.4390(2) 0.61134(14) 0.0474(8) Uani 1 1 d . . . . .
C1 C 0.0117(7) 0.7908(5) 0.7743(3) 0.0739(17) Uani 1 1 d . . . . .
H1 H -0.043427 0.807510 0.816884 0.089 Uiso 1 1 calc R U . . .
C2 C 0.0502(6) 0.6879(4) 0.7593(2) 0.0582(14) Uani 1 1 d . . . . .
H2A H 0.024081 0.635013 0.791648 0.070 Uiso 1 1 calc R U . . .
C3 C 0.1294(6) 0.6661(4) 0.6943(2) 0.0442(11) Uani 1 1 d . . . . .
C4 C 0.2396(5) 0.5324(3) 0.6180(2) 0.0376(10) Uani 1 1 d . . . . .
C5 C 0.2857(5) 0.6099(3) 0.56659(19) 0.0340(10) Uani 1 1 d . . . . .
C6 C 0.3768(5) 0.5755(3) 0.49875(19) 0.0358(10) Uani 1 1 d . . . . .
H6 H 0.420144 0.640244 0.477915 0.043 Uiso 1 1 calc R U . . .
C7 C 0.2574(5) 0.5331(3) 0.4420(2) 0.0344(10) Uani 1 1 d . . . . .
C8 C 0.2064(5) 0.4333(3) 0.4356(2) 0.0390(11) Uani 1 1 d . . . . .
C9 C 0.1081(5) 0.4005(3) 0.3746(2) 0.0398(11) Uani 1 1 d . . . . .
C10 C 0.0540(6) 0.4757(4) 0.3274(2) 0.0447(12) Uani 1 1 d . . . . .
C11 C -0.0428(6) 0.4516(4) 0.2676(2) 0.0578(14) Uani 1 1 d . . . . .
H11 H -0.078314 0.503279 0.235991 0.069 Uiso 1 1 calc R U . . .
C12 C -0.0843(7) 0.3492(4) 0.2566(3) 0.0648(15) Uani 1 1 d . . . . .
H12 H -0.149142 0.331439 0.216865 0.078 Uiso 1 1 calc R U . . .
C13 C 0.0541(7) 0.8684(4) 0.7270(3) 0.0725(17) Uani 1 1 d . . . . .
H13 H 0.029922 0.937396 0.738280 0.087 Uiso 1 1 calc R U . . .
C14 C 0.1323(7) 0.8452(4) 0.6628(3) 0.0631(15) Uani 1 1 d . . . . .
H14 H 0.160018 0.898241 0.630914 0.076 Uiso 1 1 calc R U . . .
C15 C 0.1697(6) 0.7425(4) 0.6459(2) 0.0444(12) Uani 1 1 d . . . . .
C16 C 0.5344(5) 0.5099(3) 0.5138(2) 0.0360(10) Uani 1 1 d . . . . .
C17 C 0.5949(6) 0.4367(3) 0.4659(2) 0.0469(12) Uani 1 1 d . . . . .
H17 H 0.533638 0.421814 0.424553 0.056 Uiso 1 1 calc R U . . .
C18 C 0.7442(7) 0.3853(4) 0.4780(3) 0.0590(13) Uani 1 1 d . . . . .
H18 H 0.783108 0.336305 0.445149 0.071 Uiso 1 1 calc R U . . .
C19 C 0.8346(7) 0.4067(4) 0.5387(3) 0.0649(15) Uani 1 1 d . . . . .
H19 H 0.933404 0.370454 0.547929 0.078 Uiso 1 1 calc R U . . .
C20 C 0.7808(6) 0.4808(4) 0.5858(3) 0.0641(15) Uani 1 1 d . . . . .
H20 H 0.844993 0.496947 0.626034 0.077 Uiso 1 1 calc R U . . .
C21 C 0.6304(6) 0.5322(3) 0.5737(2) 0.0475(12) Uani 1 1 d . . . . .
H21 H 0.593640 0.582158 0.606296 0.057 Uiso 1 1 calc R U . . .
C22 C 0.0626(5) 0.2960(4) 0.3620(2) 0.0497(12) Uani 1 1 d . . . . .
H22 H 0.096758 0.243935 0.393538 0.060 Uiso 1 1 calc R U . . .
C23 C -0.0325(6) 0.2720(4) 0.3030(3) 0.0585(14) Uani 1 1 d . . . . .
H23 H -0.062192 0.203111 0.294090 0.070 Uiso 1 1 calc R U . . .
C24 C 0.1898(6) 0.6096(4) 0.3940(2) 0.0412(11) Uani 1 1 d . . . . .
C25 C 0.2452(6) 0.7108(3) 0.5786(2) 0.0426(11) Uani 1 1 d . . . . .

loop_
_atom_site_aniso_label
_atom_site_aniso_U_11
_atom_site_aniso_U_22
_atom_site_aniso_U_33
_atom_site_aniso_U_23
_atom_site_aniso_U_13
_atom_site_aniso_U_12
O1 0.054(2) 0.0524(19) 0.0354(17) -0.0030(15) 0.0072(15) -0.0045(17)
O2 0.061(2) 0.0366(16) 0.0477(18) 0.0049(14) -0.0047(18) -0.0031(17)
O3 0.065(2) 0.052(2) 0.0391(18) 0.0038(15) -0.0150(16) 0.0011(18)
O4 0.079(3) 0.0391(19) 0.0463(18) 0.0073(15) -0.0144(17) 0.0030(18)
O5 0.103(3) 0.0370(17) 0.0457(18) 0.0065(15) 0.000(2) 0.013(2)
O6 0.063(2) 0.0350(18) 0.0437(17) 0.0063(14) 0.0054(16) 0.0015(17)
C1 0.063(4) 0.095(5) 0.064(4) -0.034(4) 0.006(3) 0.006(4)
C2 0.056(4) 0.075(4) 0.044(3) -0.014(3) 0.003(3) -0.002(3)
C3 0.040(3) 0.050(3) 0.042(3) -0.011(2) 0.000(2) 0.003(2)
C4 0.038(3) 0.042(3) 0.033(2) 0.000(2) 0.000(2) 0.001(2)
C5 0.039(3) 0.033(2) 0.030(2) 0.0002(19) -0.0034(19) 0.006(2)
C6 0.046(3) 0.030(2) 0.032(2) 0.0024(18) -0.001(2) 0.003(2)
C7 0.039(2) 0.033(3) 0.032(2) -0.0005(18) 0.002(2) 0.002(2)
C8 0.041(3) 0.040(3) 0.036(2) 0.001(2) 0.006(2) 0.006(2)
C9 0.038(3) 0.047(3) 0.035(2) -0.004(2) 0.004(2) -0.002(2)
C10 0.047(3) 0.049(3) 0.038(3) -0.004(2) 0.000(2) -0.004(2)
C11 0.064(3) 0.069(4) 0.040(3) -0.003(3) -0.011(3) -0.010(3)
C12 0.064(4) 0.089(4) 0.041(3) -0.014(3) -0.008(3) -0.019(3)
C13 0.083(4) 0.065(4) 0.069(4) -0.028(3) -0.014(3) 0.025(3)
C14 0.083(4) 0.053(3) 0.054(3) -0.012(3) -0.010(3) 0.022(3)
C15 0.048(3) 0.047(3) 0.038(3) -0.005(2) -0.010(2) 0.010(2)
C16 0.039(3) 0.033(2) 0.036(2) 0.006(2) 0.001(2) 0.001(2)
C17 0.045(3) 0.049(3) 0.047(3) 0.004(2) 0.004(2) 0.002(3)
C18 0.054(3) 0.053(3) 0.070(3) 0.009(3) 0.020(3) 0.009(3)
C19 0.042(3) 0.077(4) 0.076(4) 0.020(3) 0.007(3) 0.010(3)
C20 0.040(3) 0.097(4) 0.056(3) 0.017(3) -0.008(3) -0.002(3)
C21 0.046(3) 0.056(3) 0.041(3) 0.007(2) 0.002(2) 0.000(3)
C22 0.049(3) 0.051(3) 0.049(3) -0.004(2) 0.004(3) -0.006(2)
C23 0.063(4) 0.061(3) 0.052(3) -0.012(3) 0.004(3) -0.018(3)
C24 0.051(3) 0.040(3) 0.032(2) 0.002(2) -0.003(2) 0.004(2)
C25 0.053(3) 0.038(3) 0.037(2) 0.003(2) -0.005(2) 0.010(2)

loop_
_atom_type_symbol
_atom_type_description
_atom_type_scat_dispersion_real
_atom_type_scat_dispersion_imag
_atom_type_scat_source
C C 0.0033 0.0016 'International Tables Vol C Tables 4.2.6.8 and 6.1.1.4'
H H 0.0000 0.0000 'International Tables Vol C Tables 4.2.6.8 and 6.1.1.4'
O O 0.0106 0.0060 'International Tables Vol C Tables 4.2.6.8 and 6.1.1.4'

loop_
_geom_angle_atom_site_label_1
_geom_angle_atom_site_label_2
_geom_angle_atom_site_label_3
_geom_angle
_geom_angle_site_symmetry_1
_geom_angle_site_symmetry_3
_geom_angle_publ_flag
C4 O1 C3 121.0(3) . . ?
C8 O2 H2 109.5 . . ?
C24 O3 C10 120.3(3) . . ?
C25 O5 H5 109.5 . . ?
C13 C1 C2 120.6(5) . . ?
C13 C1 H1 119.7 . . ?
C2 C1 H1 119.7 . . ?
C1 C2 C3 117.8(5) . . ?
C1 C2 H2A 121.1 . . ?
C3 C2 H2A 121.1 . . ?
C15 C3 O1 121.6(4) . . ?
C15 C3 C2 122.2(4) . . ?
O1 C3 C2 116.2(4) . . ?
O6 C4 O1 115.0(4) . . ?
O6 C4 C5 126.0(4) . . ?
O1 C4 C5 119.0(4) . . ?
C25 C5 C4 119.7(4) . . ?
C25 C5 C6 121.9(4) . . ?
C4 C5 C6 118.4(3) . . ?
C7 C6 C5 112.4(3) . . ?
C7 C6 C16 116.2(3) . . ?
C5 C6 C16 113.5(3) . . ?
C7 C6 H6 104.4 . . ?
C5 C6 H6 104.4 . . ?
C16 C6 H6 104.4 . . ?
C8 C7 C24 118.8(4) . . ?
C8 C7 C6 126.1(4) . . ?
C24 C7 C6 115.0(3) . . ?
O2 C8 C7 124.5(4) . . ?
O2 C8 C9 114.8(4) . . ?
C7 C8 C9 120.7(4) . . ?
C10 C9 C22 118.8(4) . . ?
C10 C9 C8 117.9(4) . . ?
C22 C9 C8 123.3(4) . . ?
O3 C10 C9 121.7(4) . . ?
O3 C10 C11 116.4(4) . . ?
C9 C10 C11 121.9(4) . . ?
C12 C11 C10 117.8(5) . . ?
C12 C11 H11 121.1 . . ?
C10 C11 H11 121.1 . . ?
C11 C12 C23 121.7(5) . . ?
C11 C12 H12 119.2 . . ?
C23 C12 H12 119.2 . . ?
C1 C13 C14 120.6(5) . . ?
C1 C13 H13 119.7 . . ?
C14 C13 H13 119.7 . . ?
C13 C14 C15 119.9(5) . . ?
C13 C14 H14 120.0 . . ?
C15 C14 H14 120.0 . . ?
C3 C15 C14 118.8(4) . . ?
C3 C15 C25 117.6(4) . . ?
C14 C15 C25 123.6(4) . . ?
C21 C16 C17 117.9(4) . . ?
C21 C16 C6 119.0(4) . . ?
C17 C16 C6 122.7(4) . . ?
C18 C17 C16 121.4(4) . . ?
C18 C17 H17 119.3 . . ?
C16 C17 H17 119.3 . . ?
C19 C18 C17 119.6(5) . . ?
C19 C18 H18 120.2 . . ?
C17 C18 H18 120.2 . . ?
C20 C19 C18 120.3(5) . . ?
C20 C19 H19 119.8 . . ?
C18 C19 H19 119.8 . . ?
C19 C20 C21 120.0(5) . . ?
C19 C20 H20 120.0 . . ?
C21 C20 H20 120.0 . . ?
C16 C21 C20 120.7(5) . . ?
C16 C21 H21 119.7 . . ?
C20 C21 H21 119.7 . . ?
C23 C22 C9 119.4(5) . . ?
C23 C22 H22 120.3 . . ?
C9 C22 H22 120.3 . . ?
C22 C23 C12 120.4(5) . . ?
C22 C23 H23 119.8 . . ?
C12 C23 H23 119.8 . . ?
O4 C24 O3 115.1(4) . . ?
O4 C24 C7 125.0(4) . . ?
O3 C24 C7 119.9(4) . . ?
O5 C25 C5 124.4(4) . . ?
O5 C25 C15 114.8(4) . . ?
C5 C25 C15 120.7(4) . . ?

loop_
_geom_bond_atom_site_label_1
_geom_bond_atom_site_label_2
_geom_bond_distance
_geom_bond_site_symmetry_2
_geom_bond_publ_flag
O1 C4 1.371(5) . ?
O1 C3 1.379(5) . ?
O2 C8 1.335(5) . ?
O2 H2 0.8200 . ?
O3 C24 1.368(5) . ?
O3 C10 1.374(5) . ?
O4 C24 1.232(5) . ?
O5 C25 1.335(5) . ?
O5 H5 0.8200 . ?
O6 C4 1.215(4) . ?
C1 C13 1.372(7) . ?
C1 C2 1.386(7) . ?
C1 H1 0.9300 . ?
C2 C3 1.392(6) . ?
C2 H2A 0.9300 . ?
C3 C15 1.369(6) . ?
C4 C5 1.428(5) . ?
C5 C25 1.353(5) . ?
C5 C6 1.521(5) . ?
C6 C7 1.521(5) . ?
C6 C16 1.537(5) . ?
C6 H6 0.9800 . ?
C7 C8 1.350(5) . ?
C7 C24 1.433(5) . ?
C8 C9 1.440(5) . ?
C9 C10 1.375(6) . ?
C9 C22 1.409(6) . ?
C10 C11 1.388(6) . ?
C11 C12 1.371(6) . ?
C11 H11 0.9300 . ?
C12 C23 1.377(6) . ?
C12 H12 0.9300 . ?
C13 C14 1.379(7) . ?
C13 H13 0.9300 . ?
C14 C15 1.388(6) . ?
C14 H14 0.9300 . ?
C15 C25 1.447(6) . ?
C16 C21 1.381(6) . ?
C16 C17 1.381(5) . ?
C17 C18 1.379(6) . ?
C17 H17 0.9300 . ?
C18 C19 1.367(7) . ?
C18 H18 0.9300 . ?
C19 C20 1.362(7) . ?
C19 H19 0.9300 . ?
C20 C21 1.386(6) . ?
C20 H20 0.9300 . ?
C21 H21 0.9300 . ?
C22 C23 1.370(6) . ?
C22 H22 0.9300 . ?
C23 H23 0.9300 . ?

loop_
_geom_hbond_atom_site_label_D
_geom_hbond_atom_site_label_H
_geom_hbond_atom_site_label_A
_geom_hbond_distance_DH
_geom_hbond_distance_HA
_geom_hbond_distance_DA
_geom_hbond_angle_DHA
_geom_hbond_site_symmetry_A
_geom_hbond_publ_flag
O5 H5 O4 0.82 1.91 2.721(4) 169.0 . yes
O2 H2 O6 0.82 1.84 2.624(4) 160.6 . yes

loop_
_geom_torsion_atom_site_label_1
_geom_torsion_atom_site_label_2
_geom_torsion_atom_site_label_3
_geom_torsion_atom_site_label_4
_geom_torsion
_geom_torsion_site_symmetry_1
_geom_torsion_site_symmetry_2
_geom_torsion_site_symmetry_3
_geom_torsion_site_symmetry_4
_geom_torsion_publ_flag
C13 C1 C2 C3 -1.4(8) . . . . ?
C4 O1 C3 C15 0.7(6) . . . . ?
C4 O1 C3 C2 179.7(4) . . . . ?
C1 C2 C3 C15 0.2(7) . . . . ?
C1 C2 C3 O1 -178.7(4) . . . . ?
C3 O1 C4 O6 -178.5(4) . . . . ?
C3 O1 C4 C5 0.1(5) . . . . ?
O6 C4 C5 C25 175.0(4) . . . . ?
O1 C4 C5 C25 -3.4(6) . . . . ?
O6 C4 C5 C6 -3.8(6) . . . . ?
O1 C4 C5 C6 177.7(3) . . . . ?
C25 C5 C6 C7 -97.8(5) . . . . ?
C4 C5 C6 C7 81.0(4) . . . . ?
C25 C5 C6 C16 127.9(4) . . . . ?
C4 C5 C6 C16 -53.2(5) . . . . ?
C5 C6 C7 C8 -88.6(5) . . . . ?
C16 C6 C7 C8 44.4(5) . . . . ?
C5 C6 C7 C24 88.5(4) . . . . ?
C16 C6 C7 C24 -138.5(4) . . . . ?
C24 C7 C8 O2 -171.6(4) . . . . ?
C6 C7 C8 O2 5.3(7) . . . . ?
C24 C7 C8 C9 10.2(6) . . . . ?
C6 C7 C8 C9 -172.8(4) . . . . ?
O2 C8 C9 C10 175.2(3) . . . . ?
C7 C8 C9 C10 -6.4(6) . . . . ?
O2 C8 C9 C22 -3.5(6) . . . . ?
C7 C8 C9 C22 174.8(4) . . . . ?
C24 O3 C10 C9 2.7(6) . . . . ?
C24 O3 C10 C11 -178.1(4) . . . . ?
C22 C9 C10 O3 178.6(4) . . . . ?
C8 C9 C10 O3 -0.2(6) . . . . ?
C22 C9 C10 C11 -0.5(6) . . . . ?
C8 C9 C10 C11 -179.3(4) . . . . ?
O3 C10 C11 C12 -178.9(4) . . . . ?
C9 C10 C11 C12 0.2(7) . . . . ?
C10 C11 C12 C23 0.0(8) . . . . ?
C2 C1 C13 C14 1.5(9) . . . . ?
C1 C13 C14 C15 -0.4(8) . . . . ?
O1 C3 C15 C14 179.8(4) . . . . ?
C2 C3 C15 C14 0.9(7) . . . . ?
O1 C3 C15 C25 1.5(6) . . . . ?
C2 C3 C15 C25 -177.4(4) . . . . ?
C13 C14 C15 C3 -0.8(7) . . . . ?
C13 C14 C15 C25 177.4(4) . . . . ?
C7 C6 C16 C21 -167.3(4) . . . . ?
C5 C6 C16 C21 -34.9(5) . . . . ?
C7 C6 C16 C17 19.9(5) . . . . ?
C5 C6 C16 C17 152.3(4) . . . . ?
C21 C16 C17 C18 1.6(6) . . . . ?
C6 C16 C17 C18 174.5(4) . . . . ?
C16 C17 C18 C19 0.1(7) . . . . ?
C17 C18 C19 C20 -2.2(7) . . . . ?
C18 C19 C20 C21 2.5(7) . . . . ?
C17 C16 C21 C20 -1.3(6) . . . . ?
C6 C16 C21 C20 -174.4(4) . . . . ?
C19 C20 C21 C16 -0.7(7) . . . . ?
C10 C9 C22 C23 0.7(6) . . . . ?
C8 C9 C22 C23 179.4(4) . . . . ?
C9 C22 C23 C12 -0.5(7) . . . . ?
C11 C12 C23 C22 0.2(8) . . . . ?
C10 O3 C24 O4 -178.1(4) . . . . ?
C10 O3 C24 C7 1.1(6) . . . . ?
C8 C7 C24 O4 171.6(4) . . . . ?
C6 C7 C24 O4 -5.8(6) . . . . ?
C8 C7 C24 O3 -7.6(6) . . . . ?
C6 C7 C24 O3 175.1(3) . . . . ?
C4 C5 C25 O5 -174.1(4) . . . . ?
C6 C5 C25 O5 4.7(7) . . . . ?
C4 C5 C25 C15 5.8(6) . . . . ?
C6 C5 C25 C15 -175.4(4) . . . . ?
C3 C15 C25 O5 175.1(4) . . . . ?
C14 C15 C25 O5 -3.1(7) . . . . ?
C3 C15 C25 C5 -4.9(6) . . . . ?
C14 C15 C25 C5 177.0(5) . . . . ?
